data_1512279
loop_
_publ_author_name
'Zhao, Ji-Chen'
'Yu, Shun-Ming'
'Liu, Yun'
'Yao, Zhu-Jun'

_publ_section_title
;
 Biomimetic Synthesis of ent-(-)-Azonazine and Stereochemical Reassignment
 of Natural Product.
;
_journal_issue 17
_journal_name_full 'Organic letters'
_journal_page_first 4300
_journal_page_last 4303
_journal_paper_doi 10.1021/ol4015706
_journal_volume 15
_journal_year 2013
_chemical_absolute_configuration ad
_chemical_formula_moiety 'C25 H21 F6 N3 O5'
_chemical_formula_sum 'C25 H21 F6 N3 O5'
_chemical_formula_weight 557.45
_chemical_name_systematic
; 
 ? 
;
_space_group_IT_number 19
_symmetry_cell_setting orthorhombic
_symmetry_space_group_name_Hall 'P 2ac 2ab'
_symmetry_space_group_name_H-M 'P 21 21 21'
_atom_sites_solution_hydrogens geom
_atom_sites_solution_primary direct
_atom_sites_solution_secondary difmap
_audit_creation_method SHELXL-97
_cell_angle_alpha 90.00
_cell_angle_beta 90.00
_cell_angle_gamma 90.00
_cell_formula_units_Z 8
_cell_length_a 8.495
_cell_length_b 14.253
_cell_length_c 39.770
_cell_measurement_reflns_used 6376
_cell_measurement_temperature 296(2)
_cell_measurement_theta_max 63.60
_cell_measurement_theta_min 3.29
_cell_volume 4815.321
_computing_cell_refinement 'Bruker SAINT'
_computing_data_collection 'Bruker APEX2'
_computing_data_reduction 'Bruker SAINT'
_computing_molecular_graphics 'Bruker SHELXTL'
_computing_publication_material 'Bruker SHELXTL'
_computing_structure_refinement 'SHELXL-97 (Sheldrick, 2008)'
_computing_structure_solution 'SHELXS-97 (Sheldrick, 2008)'
_diffrn_ambient_temperature 296(2)
_diffrn_measured_fraction_theta_full 0.991
_diffrn_measured_fraction_theta_max 0.991
_diffrn_measurement_device_type 'Bruker APEX-II CCD'
_diffrn_measurement_method '\f and \w scans'
_diffrn_radiation_monochromator graphite
_diffrn_radiation_source 'fine-focus sealed tube'
_diffrn_radiation_type CuK\a
_diffrn_radiation_wavelength 1.54178
_diffrn_reflns_av_R_equivalents 0.0259
_diffrn_reflns_av_sigmaI/netI 0.0306
_diffrn_reflns_limit_h_max 10
_diffrn_reflns_limit_h_min -10
_diffrn_reflns_limit_k_max 16
_diffrn_reflns_limit_k_min -15
_diffrn_reflns_limit_l_max 47
_diffrn_reflns_limit_l_min -38
_diffrn_reflns_number 23271
_diffrn_reflns_theta_full 67.52
_diffrn_reflns_theta_max 67.52
_diffrn_reflns_theta_min 2.22
_diffrn_standards_number 0
_exptl_absorpt_coefficient_mu 1.211
_exptl_absorpt_correction_T_max 0.7530
_exptl_absorpt_correction_T_min 0.6472
_exptl_absorpt_correction_type multi-scan
_exptl_absorpt_process_details SADABS
_exptl_crystal_colour colorless
_exptl_crystal_density_diffrn 1.538
_exptl_crystal_density_method 'not measured'
_exptl_crystal_description plate
_exptl_crystal_F_000 2288
_exptl_crystal_size_max 0.22
_exptl_crystal_size_mid 0.18
_exptl_crystal_size_min 0.07
_refine_diff_density_max 0.482
_refine_diff_density_min -0.339
_refine_diff_density_rms 0.052
_refine_ls_abs_structure_details 'Flack H D (1983), Acta Cryst. A39, 876-881'
_refine_ls_abs_structure_Flack 0.01(17)
_refine_ls_extinction_method none
_refine_ls_goodness_of_fit_ref 1.029
_refine_ls_hydrogen_treatment constr
_refine_ls_matrix_type full
_refine_ls_number_parameters 740
_refine_ls_number_reflns 8499
_refine_ls_number_restraints 96
_refine_ls_restrained_S_all 1.038
_refine_ls_R_factor_all 0.0562
_refine_ls_R_factor_gt 0.0487
_refine_ls_shift/su_max 0.001
_refine_ls_shift/su_mean 0.000
_refine_ls_structure_factor_coef Fsqd
_refine_ls_weighting_details 'calc w=1/[\s^2^(Fo^2^)+(0.0905P)^2^+0.9990P] where P=(Fo^2^+2Fc^2^)/3'
_refine_ls_weighting_scheme calc
_refine_ls_wR_factor_gt 0.1353
_refine_ls_wR_factor_ref 0.1434
_reflns_number_gt 7468
_reflns_number_total 8499
_reflns_threshold_expression >2sigma(I)
_cod_data_source_file ol4015706_si_003.cif
_cod_data_source_block 138
_cod_original_cell_volume 4815.3
_cod_database_code 1512279

loop_
_symmetry_equiv_pos_as_xyz
'x, y, z'
'-x+1/2, -y, z+1/2'
'x+1/2, -y+1/2, -z'
'-x, y+1/2, -z+1/2'

loop_
_atom_site_label
_atom_site_type_symbol
_atom_site_fract_x
_atom_site_fract_y
_atom_site_fract_z
_atom_site_U_iso_or_equiv
_atom_site_adp_type
_atom_site_occupancy
_atom_site_symmetry_multiplicity
_atom_site_calc_flag
_atom_site_refinement_flags
_atom_site_disorder_assembly
_atom_site_disorder_group
F1 F 0.0688(4) -0.3564(3) 0.18876(10) 0.1349(14) Uani 1 1 d . A .
F1A F 0.0756(4) -0.6166(4) 0.21847(10) 0.161(2) Uani 1 1 d . A .
F2 F 0.1331(14) -0.2611(12) 0.2286(2) 0.132(5) Uani 0.658(14) 1 d PDU A 1
F2A F 0.0191(11) -0.7259(10) 0.1835(4) 0.198(7) Uani 0.658(14) 1 d PDU A 1
F3A F 0.1136(14) -0.5922(11) 0.1700(3) 0.184(5) Uani 0.658(14) 1 d PDU A 1
F2' F 0.155(3) -0.296(2) 0.2330(4) 0.154(11) Uani 0.342(14) 1 d PDU A 2
F2C F 0.036(3) -0.7399(18) 0.1946(8) 0.222(13) Uani 0.342(14) 1 d PDU A 2
F3C F 0.106(4) -0.631(3) 0.1614(5) 0.235(15) Uani 0.342(14) 1 d PDU A 2
F3 F 0.1271(6) -0.2117(5) 0.18177(17) 0.191(2) Uani 1 1 d . A .
F4A F 0.7199(5) -0.4955(2) 0.28690(6) 0.1208(12) Uani 1 1 d . . .
F4 F 0.9293(7) 0.0130(5) 0.19498(14) 0.225(3) Uani 1 1 d . A .
F5A F 0.5778(6) -0.4204(3) 0.25205(8) 0.1259(13) Uani 1 1 d . . .
F5 F 0.6767(11) 0.0203(4) 0.1840(3) 0.190(6) Uani 0.658(14) 1 d PDU A 1
F5C F 0.800(3) -0.033(2) 0.1616(3) 0.272(14) Uani 0.342(14) 1 d PDU A 2
F6A F 0.8166(4) -0.4374(3) 0.24148(8) 0.1238(13) Uani 1 1 d . . .
F6 F 0.7572(9) 0.0123(4) 0.2311(2) 0.242(3) Uani 1 1 d . A .
O1A O 0.3563(3) -0.39530(15) 0.11423(5) 0.0469(5) Uani 1 1 d . . .
O1 O 0.3463(3) 0.0915(2) 0.13238(6) 0.0737(8) Uani 1 1 d . . .
O2 O 0.1596(2) 0.03752(15) 0.00560(5) 0.0476(5) Uani 1 1 d . . .
O2A O 0.1602(2) -0.48769(17) -0.00897(5) 0.0491(5) Uani 1 1 d . . .
O3A O 0.5335(3) -0.73886(14) 0.04530(5) 0.0486(5) Uani 1 1 d . . .
O3 O 0.5147(3) -0.22494(14) 0.04008(5) 0.0487(5) Uani 1 1 d . . .
O4 O 0.4244(3) -0.23773(18) 0.20492(6) 0.0591(6) Uani 1 1 d . . .
O4A O 0.3888(3) -0.6245(2) 0.20319(6) 0.0697(7) Uani 1 1 d . . .
O5A O 0.6251(3) -0.55282(17) 0.20308(5) 0.0610(6) Uani 1 1 d . . .
O5 O 0.6383(3) -0.15612(19) 0.20955(5) 0.0621(6) Uani 1 1 d . . .
N1A N 0.3587(3) -0.47898(16) 0.02861(5) 0.0367(5) Uani 1 1 d . . .
H1AA H 0.4212 -0.5038 0.0141 0.044 Uiso 1 1 calc R . .
N1 N 0.3545(3) 0.03348(15) 0.04398(5) 0.0367(5) Uani 1 1 d . . .
H1A H 0.4186 0.0151 0.0286 0.044 Uiso 1 1 calc R . .
N2A N 0.1596(3) -0.40500(16) 0.07668(6) 0.0407(5) Uani 1 1 d . . .
N2 N 0.1517(3) 0.0935(2) 0.09381(6) 0.0530(6) Uani 1 1 d . . .
N3 N 0.6737(3) -0.27141(17) 0.08611(6) 0.0433(5) Uani 1 1 d . . .
N3A N 0.6602(3) -0.76288(18) 0.09814(7) 0.0505(6) Uani 1 1 d . . .
C1A C 0.3100(3) -0.41678(18) 0.08610(7) 0.0368(6) Uani 1 1 d . . .
C1 C 0.3010(4) 0.0768(2) 0.10359(7) 0.0484(7) Uani 1 1 d . . .
C2A C 0.4290(3) -0.44939(18) 0.06039(6) 0.0342(5) Uani 1 1 d . . .
H2AA H 0.4868 -0.3922 0.0545 0.041 Uiso 1 1 calc R . .
C2 C 0.4217(3) 0.05001(18) 0.07739(7) 0.0368(6) Uani 1 1 d . . .
H2A H 0.4834 0.1075 0.0744 0.044 Uiso 1 1 calc R . .
C3A C 0.2073(3) -0.4715(2) 0.01962(7) 0.0388(6) Uani 1 1 d . . .
C3 C 0.2046(3) 0.04403(18) 0.03498(7) 0.0379(6) Uani 1 1 d . . .
C4 C 0.0816(3) 0.0616(2) 0.06227(8) 0.0458(7) Uani 1 1 d . . .
H4A H 0.0123 0.1118 0.0542 0.055 Uiso 1 1 calc R . .
C4A C 0.0875(3) -0.4457(2) 0.04642(7) 0.0425(6) Uani 1 1 d . . .
H4AA H 0.0168 -0.3985 0.0368 0.051 Uiso 1 1 calc R . .
C5 C -0.0219(3) -0.0283(3) 0.06681(8) 0.0522(8) Uani 1 1 d . . .
H5A H -0.0742 -0.0269 0.0885 0.063 Uiso 1 1 calc R . .
H5B H -0.1016 -0.0311 0.0494 0.063 Uiso 1 1 calc R . .
C5A C -0.0137(3) -0.5345(2) 0.05484(8) 0.0457(7) Uani 1 1 d . . .
H5AA H -0.0704 -0.5253 0.0757 0.055 Uiso 1 1 calc R . .
H5AB H -0.0895 -0.5461 0.0371 0.055 Uiso 1 1 calc R . .
C6A C 0.0981(3) -0.6164(2) 0.05797(7) 0.0402(6) Uani 1 1 d . . .
C6 C 0.0842(3) -0.1123(2) 0.06456(8) 0.0486(7) Uani 1 1 d . . .
C7A C 0.2150(3) -0.60991(19) 0.08239(6) 0.0366(6) Uani 1 1 d . . .
H7AA H 0.1956 -0.5798 0.1027 0.044 Uiso 1 1 calc R . .
C7 C 0.2068(3) -0.1174(2) 0.08825(7) 0.0426(6) Uani 1 1 d . . .
H7A H 0.1922 -0.0965 0.1102 0.051 Uiso 1 1 calc R . .
C8A C 0.3587(3) -0.64878(17) 0.07580(6) 0.0357(5) Uani 1 1 d . . .
C8 C 0.3476(3) -0.15393(18) 0.07823(7) 0.0380(6) Uani 1 1 d . . .
C9 C 0.5090(3) -0.13038(19) 0.09125(7) 0.0366(6) Uani 1 1 d . . .
C9A C 0.5187(3) -0.61608(19) 0.08767(7) 0.0359(6) Uani 1 1 d . . .
C10A C 0.5460(3) -0.63275(19) 0.12455(7) 0.0390(6) Uani 1 1 d . . .
C10 C 0.5456(3) -0.17452(19) 0.12474(7) 0.0378(6) Uani 1 1 d . . .
C11 C 0.5070(3) -0.1515(2) 0.15581(7) 0.0441(6) Uani 1 1 d . . .
H11A H 0.4474 -0.0978 0.1596 0.053 Uiso 1 1 calc R . .
C11A C 0.5101(4) -0.5836(2) 0.15139(7) 0.0460(7) Uani 1 1 d . . .
H11B H 0.4668 -0.5241 0.1489 0.055 Uiso 1 1 calc R . .
C12A C 0.5377(4) -0.6218(2) 0.18617(8) 0.0508(7) Uani 1 1 d . . .
C12 C 0.5579(4) -0.2107(2) 0.18514(7) 0.0496(7) Uani 1 1 d . . .
C13 C 0.6514(4) -0.2967(2) 0.17593(8) 0.0547(8) Uani 1 1 d . . .
H13A H 0.6857 -0.3357 0.1932 0.066 Uiso 1 1 calc R . .
C13A C 0.6148(5) -0.7167(3) 0.18674(9) 0.0642(9) Uani 1 1 d . . .
H13B H 0.6382 -0.7431 0.2075 0.077 Uiso 1 1 calc R . .
C14 C 0.6872(4) -0.3196(2) 0.14463(8) 0.0484(7) Uani 1 1 d . . .
H14A H 0.7430 -0.3744 0.1403 0.058 Uiso 1 1 calc R . .
C14A C 0.6513(5) -0.7647(3) 0.15940(10) 0.0630(9) Uani 1 1 d . . .
H14B H 0.6963 -0.8240 0.1613 0.076 Uiso 1 1 calc R . .
C15 C 0.6396(3) -0.25928(19) 0.11722(7) 0.0382(6) Uani 1 1 d . . .
C15A C 0.6215(4) -0.7257(2) 0.12658(8) 0.0473(7) Uani 1 1 d . . .
C16 C 0.6122(3) -0.19160(19) 0.06730(7) 0.0406(6) Uani 1 1 d . . .
H16A H 0.6993 -0.1541 0.0584 0.049 Uiso 1 1 calc R . .
C16A C 0.6225(3) -0.69468(19) 0.07179(7) 0.0430(6) Uani 1 1 d . . .
H16B H 0.7195 -0.6676 0.0627 0.052 Uiso 1 1 calc R . .
C17 C 0.3619(4) -0.20016(18) 0.04781(7) 0.0438(6) Uani 1 1 d . . .
C17A C 0.3788(4) -0.70987(18) 0.04915(7) 0.0415(6) Uani 1 1 d . . .
C18A C 0.2567(4) -0.7305(2) 0.02732(8) 0.0485(7) Uani 1 1 d . . .
H18A H 0.2663 -0.7764 0.0108 0.058 Uiso 1 1 calc R . .
C18 C 0.2353(4) -0.2111(2) 0.02640(8) 0.0538(8) Uani 1 1 d . . .
H18B H 0.2412 -0.2487 0.0073 0.065 Uiso 1 1 calc R . .
C19A C 0.1194(4) -0.6791(2) 0.03128(8) 0.0468(7) Uani 1 1 d . . .
H19A H 0.0388 -0.6866 0.0157 0.056 Uiso 1 1 calc R . .
C19 C 0.0987(4) -0.1632(2) 0.03490(9) 0.0556(8) Uani 1 1 d . . .
H19B H 0.0137 -0.1651 0.0202 0.067 Uiso 1 1 calc R . .
C20A C 0.5580(3) -0.51635(18) 0.07398(6) 0.0343(5) Uani 1 1 d . . .
H20C H 0.6118 -0.4832 0.0919 0.041 Uiso 1 1 calc R . .
H20D H 0.6340 -0.5246 0.0560 0.041 Uiso 1 1 calc R . .
C20 C 0.5455(3) -0.02293(19) 0.08912(7) 0.0397(6) Uani 1 1 d . . .
H20A H 0.5796 -0.0037 0.1113 0.048 Uiso 1 1 calc R . .
H20B H 0.6357 -0.0161 0.0744 0.048 Uiso 1 1 calc R . .
C21A C 0.0520(4) -0.3629(3) 0.10120(9) 0.0572(8) Uani 1 1 d . . .
H21A H 0.1114 -0.3384 0.1198 0.086 Uiso 1 1 calc R . .
H21B H -0.0201 -0.4097 0.1092 0.086 Uiso 1 1 calc R . .
H21C H -0.0058 -0.3129 0.0907 0.086 Uiso 1 1 calc R . .
C21 C 0.0454(5) 0.1368(4) 0.11803(11) 0.0858(14) Uani 1 1 d . . .
H21D H 0.1038 0.1556 0.1376 0.129 Uiso 1 1 calc R . .
H21E H -0.0343 0.0926 0.1244 0.129 Uiso 1 1 calc R . .
H21F H -0.0032 0.1909 0.1080 0.129 Uiso 1 1 calc R . .
C22 C 0.3301(5) -0.3085(4) 0.19111(11) 0.0806(12) Uani 1 1 d D A .
H22A H 0.3649 -0.3693 0.1992 0.097 Uiso 1 1 calc R . .
H22D H 0.3395 -0.3080 0.1668 0.097 Uiso 1 1 calc R . .
C22A C 0.2845(6) -0.6973(4) 0.19367(16) 0.1028(17) Uani 1 1 d D A .
H22B H 0.2914 -0.7485 0.2097 0.123 Uiso 1 1 calc R . .
H22C H 0.3138 -0.7212 0.1717 0.123 Uiso 1 1 calc R . .
C23A C 0.1244(7) -0.6618(6) 0.19263(15) 0.132(3) Uani 1 1 d DU . .
C23 C 0.1724(6) -0.2934(5) 0.20041(16) 0.107(2) Uani 1 1 d DU . .
C24A C 0.6589(6) -0.5719(3) 0.23750(8) 0.0708(11) Uani 1 1 d . . .
H24A H 0.7487 -0.6137 0.2392 0.085 Uiso 1 1 calc R . .
H24B H 0.5692 -0.6018 0.2481 0.085 Uiso 1 1 calc R . .
C24 C 0.7827(6) -0.1224(4) 0.20149(12) 0.0932(15) Uani 1 1 d D A .
H24C H 0.8147 -0.1508 0.1804 0.112 Uiso 1 1 calc R . .
H24D H 0.8564 -0.1432 0.2186 0.112 Uiso 1 1 calc R . .
C25A C 0.6939(6) -0.4820(4) 0.25427(10) 0.0792(13) Uani 1 1 d . . .
C25 C 0.7965(11) -0.0262(6) 0.1983(2) 0.144(3) Uani 1 1 d DU . .

loop_
_atom_site_aniso_label
_atom_site_aniso_U_11
_atom_site_aniso_U_22
_atom_site_aniso_U_33
_atom_site_aniso_U_23
_atom_site_aniso_U_13
_atom_site_aniso_U_12
F1 0.089(2) 0.185(4) 0.131(3) -0.046(3) 0.019(2) -0.057(2)
F1A 0.097(2) 0.268(6) 0.117(3) -0.077(3) 0.034(2) -0.019(3)
F2 0.085(4) 0.195(12) 0.117(6) -0.081(7) 0.041(4) -0.023(6)
F2A 0.068(4) 0.337(12) 0.188(13) -0.165(11) 0.016(5) -0.046(6)
F3A 0.113(5) 0.340(14) 0.097(6) -0.016(7) -0.038(5) 0.055(8)
F2' 0.17(2) 0.19(2) 0.099(8) -0.043(9) 0.089(11) -0.098(16)
F2C 0.130(14) 0.41(2) 0.129(15) -0.038(15) 0.020(10) -0.179(18)
F3C 0.21(2) 0.41(4) 0.085(10) -0.016(16) -0.028(12) 0.00(3)
F3 0.123(3) 0.187(5) 0.263(7) -0.016(5) -0.031(4) 0.042(4)
F4A 0.179(3) 0.131(2) 0.0526(14) 0.0105(15) -0.0433(17) -0.043(3)
F4 0.181(5) 0.302(7) 0.192(5) 0.022(5) -0.016(4) -0.174(5)
F5A 0.183(4) 0.107(2) 0.087(2) -0.0121(17) -0.022(2) 0.018(3)
F5 0.212(9) 0.105(4) 0.252(11) 0.112(6) -0.133(8) -0.063(5)
F5C 0.224(19) 0.46(3) 0.133(8) 0.135(14) -0.071(11) -0.24(2)
F6A 0.127(3) 0.147(3) 0.098(2) 0.0248(19) -0.0302(19) -0.074(2)
F6 0.223(6) 0.146(4) 0.357(9) -0.087(5) -0.002(7) -0.031(5)
O1A 0.0493(11) 0.0535(11) 0.0379(10) -0.0087(9) -0.0032(9) 0.0026(10)
O1 0.0621(14) 0.115(2) 0.0443(12) -0.0258(13) -0.0059(11) 0.0137(16)
O2 0.0428(10) 0.0627(12) 0.0375(10) 0.0036(9) -0.0085(8) -0.0028(10)
O2A 0.0401(10) 0.0723(13) 0.0349(10) 0.0042(9) -0.0076(8) -0.0030(10)
O3A 0.0522(12) 0.0444(10) 0.0490(12) -0.0106(9) 0.0046(10) 0.0066(10)
O3 0.0649(13) 0.0461(10) 0.0351(10) -0.0074(8) -0.0065(9) 0.0088(10)
O4 0.0646(14) 0.0729(14) 0.0398(11) -0.0099(10) 0.0098(10) -0.0096(12)
O4A 0.0674(16) 0.0905(18) 0.0511(13) 0.0025(13) 0.0066(11) -0.0170(15)
O5A 0.0718(15) 0.0720(14) 0.0391(11) 0.0140(10) -0.0123(11) -0.0151(13)
O5 0.0682(15) 0.0779(15) 0.0403(11) -0.0006(10) -0.0104(11) -0.0109(13)
N1A 0.0339(11) 0.0453(11) 0.0309(10) -0.0008(9) 0.0020(9) 0.0009(10)
N1 0.0340(11) 0.0417(11) 0.0345(11) 0.0005(9) 0.0016(9) 0.0012(10)
N2A 0.0370(12) 0.0439(12) 0.0413(12) -0.0028(10) 0.0011(10) 0.0057(10)
N2 0.0419(13) 0.0699(17) 0.0471(14) -0.0137(12) 0.0015(11) 0.0133(13)
N3 0.0381(12) 0.0466(13) 0.0451(13) -0.0016(10) 0.0010(10) 0.0062(10)
N3A 0.0451(13) 0.0420(12) 0.0645(16) -0.0028(11) -0.0067(13) 0.0097(11)
C1A 0.0370(14) 0.0333(12) 0.0401(14) 0.0013(10) 0.0005(11) 0.0009(11)
C1 0.0488(17) 0.0573(17) 0.0390(15) -0.0092(13) -0.0016(13) 0.0054(14)
C2A 0.0311(12) 0.0348(12) 0.0367(13) 0.0011(10) 0.0006(10) -0.0027(10)
C2 0.0334(13) 0.0369(13) 0.0400(14) -0.0020(11) -0.0035(11) -0.0028(11)
C3A 0.0381(14) 0.0428(14) 0.0357(13) 0.0060(11) -0.0018(11) -0.0019(12)
C3 0.0386(14) 0.0346(12) 0.0404(14) 0.0008(11) -0.0021(11) -0.0021(11)
C4 0.0343(14) 0.0562(17) 0.0470(16) -0.0028(13) -0.0041(12) 0.0075(13)
C4A 0.0315(13) 0.0518(15) 0.0443(15) 0.0033(12) -0.0025(11) 0.0052(12)
C5 0.0317(14) 0.078(2) 0.0466(16) 0.0092(15) -0.0024(12) -0.0049(14)
C5A 0.0296(13) 0.0639(18) 0.0436(15) 0.0029(13) -0.0017(11) -0.0055(13)
C6A 0.0320(13) 0.0472(14) 0.0413(14) 0.0044(12) 0.0015(11) -0.0108(12)
C6 0.0366(14) 0.0574(17) 0.0519(17) 0.0144(14) -0.0074(12) -0.0172(13)
C7A 0.0363(13) 0.0407(13) 0.0328(13) 0.0048(10) 0.0043(10) -0.0056(11)
C7 0.0409(15) 0.0494(15) 0.0373(14) 0.0087(12) -0.0022(11) -0.0114(13)
C8A 0.0403(14) 0.0327(12) 0.0341(12) 0.0035(10) -0.0024(11) -0.0042(11)
C8 0.0418(14) 0.0354(12) 0.0369(13) 0.0050(10) -0.0050(12) -0.0073(11)
C9 0.0346(13) 0.0397(13) 0.0356(13) -0.0017(11) -0.0034(10) -0.0011(11)
C9A 0.0320(13) 0.0375(13) 0.0383(13) -0.0015(11) 0.0008(10) 0.0012(11)
C10A 0.0340(13) 0.0407(13) 0.0425(14) 0.0046(11) -0.0045(11) -0.0006(11)
C10 0.0347(13) 0.0412(13) 0.0376(13) -0.0006(11) -0.0046(11) 0.0016(11)
C11 0.0411(15) 0.0522(16) 0.0389(14) -0.0031(12) -0.0026(11) 0.0062(13)
C11A 0.0461(15) 0.0492(15) 0.0428(15) 0.0053(13) -0.0039(12) 0.0040(13)
C12A 0.0519(17) 0.0615(18) 0.0390(15) 0.0069(14) -0.0042(13) -0.0096(15)
C12 0.0518(17) 0.0625(18) 0.0346(14) -0.0001(13) -0.0011(13) 0.0034(15)
C13 0.0588(19) 0.0603(18) 0.0451(16) 0.0138(14) -0.0055(15) 0.0106(16)
C13A 0.074(2) 0.064(2) 0.055(2) 0.0243(17) -0.0152(18) -0.0036(19)
C14 0.0477(17) 0.0488(16) 0.0486(16) 0.0027(13) -0.0011(13) 0.0129(13)
C14A 0.070(2) 0.0520(17) 0.067(2) 0.0163(16) -0.0158(19) 0.0072(18)
C15 0.0314(12) 0.0413(13) 0.0418(14) -0.0020(11) 0.0021(11) 0.0031(11)
C15A 0.0400(14) 0.0465(15) 0.0554(17) 0.0061(13) -0.0065(14) 0.0015(13)
C16 0.0429(14) 0.0419(14) 0.0368(13) -0.0009(11) 0.0033(11) -0.0004(12)
C16A 0.0388(14) 0.0408(14) 0.0495(16) -0.0030(12) 0.0012(12) 0.0035(12)
C17 0.0552(17) 0.0356(13) 0.0406(14) 0.0008(11) -0.0082(13) -0.0043(13)
C17A 0.0476(15) 0.0361(13) 0.0407(14) -0.0033(11) 0.0016(12) 0.0012(12)
C18A 0.0589(18) 0.0404(14) 0.0464(17) -0.0080(12) -0.0011(14) -0.0075(14)
C18 0.074(2) 0.0389(14) 0.0484(18) -0.0047(12) -0.0238(16) -0.0068(15)
C19A 0.0453(15) 0.0490(15) 0.0460(15) -0.0006(12) -0.0087(13) -0.0123(13)
C19 0.061(2) 0.0484(16) 0.0574(19) 0.0075(14) -0.0253(16) -0.0157(15)
C20A 0.0291(11) 0.0386(13) 0.0353(13) 0.0009(10) -0.0011(10) -0.0003(11)
C20 0.0341(13) 0.0414(14) 0.0435(14) 0.0012(11) -0.0069(11) -0.0015(12)
C21A 0.0460(16) 0.066(2) 0.0594(19) -0.0118(16) 0.0061(15) 0.0145(16)
C21 0.059(2) 0.126(4) 0.072(3) -0.035(3) 0.0088(19) 0.026(3)
C22 0.074(3) 0.099(3) 0.069(2) -0.021(2) 0.009(2) -0.016(2)
C22A 0.074(3) 0.122(4) 0.112(4) -0.019(3) 0.018(3) -0.038(3)
C23A 0.072(3) 0.248(8) 0.075(3) -0.053(4) 0.010(3) -0.039(5)
C23 0.071(3) 0.141(5) 0.109(4) -0.050(4) 0.018(3) -0.016(3)
C24A 0.092(3) 0.078(2) 0.0426(17) 0.0172(16) -0.0187(18) -0.017(2)
C24 0.078(3) 0.135(4) 0.067(3) -0.001(3) -0.012(2) -0.020(3)
C25A 0.100(3) 0.089(3) 0.049(2) 0.014(2) -0.021(2) -0.021(3)
C25 0.149(6) 0.125(5) 0.157(6) 0.033(5) -0.057(6) -0.063(5)

loop_
_atom_type_symbol
_atom_type_description
_atom_type_scat_dispersion_real
_atom_type_scat_dispersion_imag
_atom_type_scat_source
C C 0.0181 0.0091 'International Tables Vol C Tables 4.2.6.8 and 6.1.1.4'
H H 0.0000 0.0000 'International Tables Vol C Tables 4.2.6.8 and 6.1.1.4'
N N 0.0311 0.0180 'International Tables Vol C Tables 4.2.6.8 and 6.1.1.4'
O O 0.0492 0.0322 'International Tables Vol C Tables 4.2.6.8 and 6.1.1.4'
F F 0.0727 0.0534 'International Tables Vol C Tables 4.2.6.8 and 6.1.1.4'

loop_
_geom_angle_atom_site_label_1
_geom_angle_atom_site_label_2
_geom_angle_atom_site_label_3
_geom_angle
C17A O3A C16A 106.6(2)
C17 O3 C16 106.8(2)
C22 O4 C12 115.5(3)
C22A O4A C12A 116.5(3)
C12A O5A C24A 115.7(3)
C24 O5 C12 117.9(3)
C3A N1A C2A 127.0(2)
C3A N1A H1AA 116.5
C2A N1A H1AA 116.5
C3 N1 C2 126.7(2)
C3 N1 H1A 116.6
C2 N1 H1A 116.6
C1A N2A C21A 117.4(2)
C1A N2A C4A 125.2(2)
C21A N2A C4A 116.5(2)
C1 N2 C21 117.8(3)
C1 N2 C4 125.2(2)
C21 N2 C4 116.5(3)
C15 N3 C16 108.0(2)
C15A N3A C16A 107.4(2)
O1A C1A N2A 122.0(3)
O1A C1A C2A 118.7(2)
N2A C1A C2A 119.1(2)
O1 C1 N2 122.3(3)
O1 C1 C2 118.3(3)
N2 C1 C2 119.0(3)
N1A C2A C1A 113.6(2)
N1A C2A C20A 114.4(2)
C1A C2A C20A 115.2(2)
N1A C2A H2AA 103.9
C1A C2A H2AA 103.9
C20A C2A H2AA 103.9
N1 C2 C1 113.7(2)
N1 C2 C20 115.4(2)
C1 C2 C20 115.0(2)
N1 C2 H2A 103.6
C1 C2 H2A 103.6
C20 C2 H2A 103.6
O2A C3A N1A 123.1(3)
O2A C3A C4A 118.5(2)
N1A C3A C4A 118.4(2)
O2 C3 N1 122.9(3)
O2 C3 C4 118.3(2)
N1 C3 C4 118.8(2)
N2 C4 C3 112.5(2)
N2 C4 C5 112.6(3)
C3 C4 C5 109.4(2)
N2 C4 H4A 107.3
C3 C4 H4A 107.3
C5 C4 H4A 107.3
N2A C4A C3A 113.0(2)
N2A C4A C5A 111.9(2)
C3A C4A C5A 108.8(2)
N2A C4A H4AA 107.6
C3A C4A H4AA 107.6
C5A C4A H4AA 107.6
C6 C5 C4 108.0(2)
C6 C5 H5A 110.1
C4 C5 H5A 110.1
C6 C5 H5B 110.1
C4 C5 H5B 110.1
H5A C5 H5B 108.4
C6A C5A C4A 107.3(2)
C6A C5A H5AA 110.3
C4A C5A H5AA 110.3
C6A C5A H5AB 110.3
C4A C5A H5AB 110.3
H5AA C5A H5AB 108.5
C7A C6A C19A 118.6(3)
C7A C6A C5A 117.1(3)
C19A C6A C5A 120.8(3)
C19 C6 C7 118.4(3)
C19 C6 C5 121.3(3)
C7 C6 C5 116.5(3)
C8A C7A C6A 118.5(2)
C8A C7A H7AA 120.8
C6A C7A H7AA 120.8
C8 C7 C6 118.3(3)
C8 C7 H7A 120.9
C6 C7 H7A 120.9
C7A C8A C17A 120.8(3)
C7A C8A C9A 128.2(2)
C17A C8A C9A 108.8(2)
C7 C8 C17 120.9(3)
C7 C8 C9 127.9(2)
C17 C8 C9 109.1(3)
C8 C9 C10 113.5(2)
C8 C9 C16 100.2(2)
C10 C9 C16 101.0(2)
C8 C9 C20 112.4(2)
C10 C9 C20 114.6(2)
C16 C9 C20 113.8(2)
C10A C9A C8A 113.2(2)
C10A C9A C20A 116.9(2)
C8A C9A C20A 111.4(2)
C10A C9A C16A 101.2(2)
C8A C9A C16A 99.2(2)
C20A C9A C16A 113.1(2)
C11A C10A C15A 122.4(3)
C11A C10A C9A 132.3(3)
C15A C10A C9A 105.2(2)
C11 C10 C15 121.8(3)
C11 C10 C9 132.3(3)
C15 C10 C9 105.9(2)
C10 C11 C12 121.0(3)
C10 C11 H11A 119.5
C12 C11 H11A 119.5
C10A C11A C12A 121.2(3)
C10A C11A H11B 119.4
C12A C11A H11B 119.4
O5A C12A O4A 105.1(3)
O5A C12A C13A 113.1(3)
O4A C12A C13A 110.6(3)
O5A C12A C11A 105.6(3)
O4A C12A C11A 107.8(3)
C13A C12A C11A 114.0(3)
O5 C12 O4 98.8(2)
O5 C12 C11 111.2(3)
O4 C12 C11 110.4(3)
O5 C12 C13 111.0(3)
O4 C12 C13 109.4(3)
C11 C12 C13 114.9(2)
C14 C13 C12 123.5(3)
C14 C13 H13A 118.3
C12 C13 H13A 118.3
C14A C13A C12A 123.8(3)
C14A C13A H13B 118.1
C12A C13A H13B 118.1
C13 C14 C15 119.9(3)
C13 C14 H14A 120.1
C15 C14 H14A 120.1
C13A C14A C15A 120.2(3)
C13A C14A H14B 119.9
C15A C14A H14B 119.9
N3 C15 C14 125.7(3)
N3 C15 C10 115.3(2)
C14 C15 C10 119.0(2)
N3A C15A C14A 126.1(3)
N3A C15A C10A 115.6(3)
C14A C15A C10A 118.2(3)
O3 C16 N3 109.5(2)
O3 C16 C9 108.6(2)
N3 C16 C9 108.9(2)
O3 C16 H16A 109.9
N3 C16 H16A 109.9
C9 C16 H16A 109.9
O3A C16A N3A 110.3(2)
O3A C16A C9A 108.3(2)
N3A C16A C9A 108.1(2)
O3A C16A H16B 110.0
N3A C16A H16B 110.0
C9A C16A H16B 110.0
O3 C17 C18 124.5(3)
O3 C17 C8 113.5(3)
C18 C17 C8 121.7(3)
C8A C17A C18A 121.5(3)
C8A C17A O3A 112.9(3)
C18A C17A O3A 125.3(3)
C17A C18A C19A 116.6(3)
C17A C18A H18A 121.7
C19A C18A H18A 121.7
C17 C18 C19 116.4(3)
C17 C18 H18B 121.8
C19 C18 H18B 121.8
C18A C19A C6A 122.2(3)
C18A C19A H19A 118.9
C6A C19A H19A 118.9
C18 C19 C6 122.5(3)
C18 C19 H19B 118.7
C6 C19 H19B 118.7
C2A C20A C9A 122.1(2)
C2A C20A H20C 106.8
C9A C20A H20C 106.8
C2A C20A H20D 106.8
C9A C20A H20D 106.8
H20C C20A H20D 106.6
C2 C20 C9 122.6(2)
C2 C20 H20A 106.7
C9 C20 H20A 106.7
C2 C20 H20B 106.7
C9 C20 H20B 106.7
H20A C20 H20B 106.6
N2A C21A H21A 109.5
N2A C21A H21B 109.5
H21A C21A H21B 109.5
N2A C21A H21C 109.5
H21A C21A H21C 109.5
H21B C21A H21C 109.5
N2 C21 H21D 109.5
N2 C21 H21E 109.5
H21D C21 H21E 109.5
N2 C21 H21F 109.5
H21D C21 H21F 109.5
H21E C21 H21F 109.5
O4 C22 C23 109.3(4)
O4 C22 H22A 109.8
C23 C22 H22A 109.8
O4 C22 H22D 109.8
C23 C22 H22D 109.8
H22A C22 H22D 108.3
O4A C22A C23A 109.8(5)
O4A C22A H22B 109.7
C23A C22A H22B 109.7
O4A C22A H22C 109.7
C23A C22A H22C 109.7
H22B C22A H22C 108.2
F1A C23A F2A 110.3(6)
F1A C23A F3C 122.9(18)
F2A C23A F3C 84.1(19)
F1A C23A F3A 98.2(9)
F2A C23A F3A 106.2(12)
F3C C23A F3A 28(2)
F1A C23A F2C 100.8(13)
F2A C23A F2C 21.7(19)
F3C C23A F2C 105(2)
F3A C23A F2C 127.7(16)
F1A C23A C22A 117.1(6)
F2A C23A C22A 113.5(9)
F3C C23A C22A 104.6(15)
F3A C23A C22A 109.9(7)
F2C C23A C22A 103.6(14)
F2 C23 F2' 25(2)
F2 C23 F1 112.3(7)
F2' C23 F1 104.3(14)
F2 C23 C22 122.9(8)
F2' C23 C22 111.4(14)
F1 C23 C22 115.6(5)
F2 C23 F3 95.3(9)
F2' C23 F3 120.6(16)
F1 C23 F3 100.9(5)
C22 C23 F3 104.1(6)
O5A C24A C25A 108.0(3)
O5A C24A H24A 110.1
C25A C24A H24A 110.1
O5A C24A H24B 110.1
C25A C24A H24B 110.1
H24A C24A H24B 108.4
O5 C24 C25 116.7(6)
O5 C24 H24C 108.1
C25 C24 H24C 108.1
O5 C24 H24D 108.1
C25 C24 H24D 108.1
H24C C24 H24D 107.3
F6A C25A F5A 104.1(4)
F6A C25A F4A 108.3(4)
F5A C25A F4A 106.5(4)
F6A C25A C24A 113.7(5)
F5A C25A C24A 113.4(4)
F4A C25A C24A 110.4(4)
F4 C25 F5 114.4(7)
F4 C25 C24 121.6(9)
F5 C25 C24 117.6(6)
F4 C25 F6 97.7(7)
F5 C25 F6 91.2(9)
C24 C25 F6 105.9(7)
F4 C25 F5C 84.7(9)
F5 C25 F5C 67.8(12)
C24 C25 F5C 91.5(12)
F6 C25 F5C 157.5(15)

loop_
_geom_bond_atom_site_label_1
_geom_bond_atom_site_label_2
_geom_bond_distance
F1 C23 1.340(6)
F1A C23A 1.282(7)
F2 C23 1.256(9)
F2A C23A 1.329(10)
F3A C23A 1.342(12)
F2' C23 1.305(15)
F2C C23A 1.346(15)
F3C C23A 1.329(14)
F3 C23 1.433(9)
F4A C25A 1.331(4)
F4 C25 1.265(9)
F5A C25A 1.324(6)
F5 C25 1.342(9)
F5C C25 1.463(15)
F6A C25A 1.322(6)
F6 C25 1.452(11)
O1A C1A 1.224(3)
O1 C1 1.226(4)
O2 C3 1.233(3)
O2A C3A 1.227(3)
O3A C17A 1.386(4)
O3A C16A 1.441(4)
O3 C17 1.380(4)
O3 C16 1.443(3)
O4 C22 1.400(5)
O4 C12 1.433(4)
O4A C22A 1.416(6)
O4A C12A 1.435(4)
O5A C12A 1.403(4)
O5A C24A 1.425(4)
O5 C24 1.356(6)
O5 C12 1.419(4)
N1A C3A 1.339(4)
N1A C2A 1.460(3)
N1A H1AA 0.8600
N1 C3 1.332(4)
N1 C2 1.465(3)
N1 H1A 0.8600
N2A C1A 1.342(4)
N2A C21A 1.466(4)
N2A C4A 1.470(4)
N2 C1 1.348(4)
N2 C21 1.458(4)
N2 C4 1.461(4)
N3 C15 1.283(4)
N3 C16 1.458(4)
N3A C15A 1.292(4)
N3A C16A 1.465(4)
C1A C2A 1.511(4)
C1 C2 1.511(4)
C2A C20A 1.551(4)
C2A H2AA 0.9800
C2 C20 1.550(4)
C2 H2A 0.9800
C3A C4A 1.519(4)
C3 C4 1.527(4)
C4 C5 1.564(5)
C4 H4A 0.9800
C4A C5A 1.566(4)
C4A H4AA 0.9800
C5 C6 1.502(5)
C5 H5A 0.9700
C5 H5B 0.9700
C5A C6A 1.509(4)
C5A H5AA 0.9700
C5A H5AB 0.9700
C6A C7A 1.392(4)
C6A C19A 1.400(4)
C6 C19 1.390(5)
C6 C7 1.406(4)
C7A C8A 1.366(4)
C7A H7AA 0.9300
C7 C8 1.364(4)
C7 H7A 0.9300
C8A C17A 1.382(4)
C8A C9A 1.512(4)
C8 C17 1.383(4)
C8 C9 1.504(4)
C9 C10 1.505(4)
C9 C16 1.561(4)
C9 C20 1.565(4)
C9A C10A 1.504(4)
C9A C20A 1.558(4)
C9A C16A 1.559(4)
C10A C11A 1.313(4)
C10A C15A 1.474(4)
C10 C11 1.320(4)
C10 C15 1.479(4)
C11 C12 1.504(4)
C11 H11A 0.9300
C11A C12A 1.505(4)
C11A H11B 0.9300
C12A C13A 1.503(5)
C12 C13 1.505(5)
C13 C14 1.323(4)
C13 H13A 0.9300
C13A C14A 1.322(6)
C13A H13B 0.9300
C14 C15 1.446(4)
C14 H14A 0.9300
C14A C15A 1.441(5)
C14A H14B 0.9300
C16 H16A 0.9800
C16A H16B 0.9800
C17 C18 1.380(4)
C17A C18A 1.384(4)
C18A C19A 1.386(5)
C18A H18A 0.9300
C18 C19 1.389(5)
C18 H18B 0.9300
C19A H19A 0.9300
C19 H19B 0.9300
C20A H20C 0.9700
C20A H20D 0.9700
C20 H20A 0.9700
C20 H20B 0.9700
C21A H21A 0.9600
C21A H21B 0.9600
C21A H21C 0.9600
C21 H21D 0.9600
C21 H21E 0.9600
C21 H21F 0.9600
C22 C23 1.407(7)
C22 H22A 0.9700
C22 H22D 0.9700
C22A C23A 1.452(9)
C22A H22B 0.9700
C22A H22C 0.9700
C24A C25A 1.474(6)
C24A H24A 0.9700
C24A H24B 0.9700
C24 C25 1.383(9)
C24 H24C 0.9700
C24 H24D 0.9700

loop_
_geom_hbond_atom_site_label_D
_geom_hbond_atom_site_label_H
_geom_hbond_atom_site_label_A
_geom_hbond_distance_DH
_geom_hbond_distance_HA
_geom_hbond_distance_DA
_geom_hbond_angle_DHA
_geom_hbond_site_symmetry_A
N1 H1A O2A 0.86 2.23 3.018(3) 152.2 3_545
N1A H1AA O2 0.86 2.22 3.014(3) 152.5 3_545

loop_
_geom_torsion_atom_site_label_1
_geom_torsion_atom_site_label_2
_geom_torsion_atom_site_label_3
_geom_torsion_atom_site_label_4
_geom_torsion
C21A N2A C1A O1A 1.5(4)
C4A N2A C1A O1A -166.9(3)
C21A N2A C1A C2A -173.0(3)
C4A N2A C1A C2A 18.6(4)
C21 N2 C1 O1 4.4(6)
C4 N2 C1 O1 -167.8(3)
C21 N2 C1 C2 -168.1(4)
C4 N2 C1 C2 19.7(5)
C3A N1A C2A C1A 6.7(4)
C3A N1A C2A C20A 141.9(3)
O1A C1A C2A N1A 176.1(2)
N2A C1A C2A N1A -9.3(3)
O1A C1A C2A C20A 41.3(3)
N2A C1A C2A C20A -144.1(2)
C3 N1 C2 C1 3.3(4)
C3 N1 C2 C20 139.3(3)
O1 C1 C2 N1 179.7(3)
N2 C1 C2 N1 -7.5(4)
O1 C1 C2 C20 43.5(4)
N2 C1 C2 C20 -143.7(3)
C2A N1A C3A O2A 171.0(2)
C2A N1A C3A C4A -11.5(4)
C2 N1 C3 O2 172.7(2)
C2 N1 C3 C4 -9.4(4)
C1 N2 C4 C3 -24.3(5)
C21 N2 C4 C3 163.4(3)
C1 N2 C4 C5 99.8(4)
C21 N2 C4 C5 -72.4(4)
O2 C3 C4 N2 -164.0(3)
N1 C3 C4 N2 18.0(4)
O2 C3 C4 C5 70.0(3)
N1 C3 C4 C5 -107.9(3)
C1A N2A C4A C3A -22.1(4)
C21A N2A C4A C3A 169.5(3)
C1A N2A C4A C5A 101.1(3)
C21A N2A C4A C5A -67.3(3)
O2A C3A C4A N2A -165.2(3)
N1A C3A C4A N2A 17.2(4)
O2A C3A C4A C5A 69.9(3)
N1A C3A C4A C5A -107.7(3)
N2 C4 C5 C6 -85.8(3)
C3 C4 C5 C6 40.1(3)
N2A C4A C5A C6A -81.2(3)
C3A C4A C5A C6A 44.4(3)
C4A C5A C6A C7A 59.5(3)
C4A C5A C6A C19A -99.2(3)
C4 C5 C6 C19 -98.4(3)
C4 C5 C6 C7 59.3(3)
C19A C6A C7A C8A 14.0(4)
C5A C6A C7A C8A -145.2(3)
C19 C6 C7 C8 14.5(4)
C5 C6 C7 C8 -143.9(3)
C6A C7A C8A C17A -13.7(4)
C6A C7A C8A C9A 147.8(3)
C6 C7 C8 C17 -11.6(4)
C6 C7 C8 C9 150.3(3)
C7 C8 C9 C10 76.9(4)
C17 C8 C9 C10 -119.5(3)
C7 C8 C9 C16 -176.2(3)
C17 C8 C9 C16 -12.6(3)
C7 C8 C9 C20 -55.1(4)
C17 C8 C9 C20 108.5(3)
C7A C8A C9A C10A 71.5(3)
C17A C8A C9A C10A -125.3(3)
C7A C8A C9A C20A -62.6(3)
C17A C8A C9A C20A 100.6(2)
C7A C8A C9A C16A 178.0(3)
C17A C8A C9A C16A -18.8(3)
C8A C9A C10A C11A -85.3(4)
C20A C9A C10A C11A 46.1(4)
C16A C9A C10A C11A 169.5(3)
C8A C9A C10A C15A 91.8(3)
C20A C9A C10A C15A -136.8(2)
C16A C9A C10A C15A -13.4(3)
C8 C9 C10 C11 -80.0(4)
C16 C9 C10 C11 173.6(3)
C20 C9 C10 C11 50.9(4)
C8 C9 C10 C15 98.6(3)
C16 C9 C10 C15 -7.8(3)
C20 C9 C10 C15 -130.5(2)
C15 C10 C11 C12 0.2(5)
C9 C10 C11 C12 178.6(3)
C15A C10A C11A C12A -2.8(5)
C9A C10A C11A C12A 173.8(3)
C24A O5A C12A O4A 63.1(4)
C24A O5A C12A C13A -57.6(4)
C24A O5A C12A C11A 177.0(3)
C22A O4A C12A O5A -172.3(4)
C22A O4A C12A C13A -49.9(5)
C22A O4A C12A C11A 75.4(4)
C10A C11A C12A O5A 127.4(3)
C10A C11A C12A O4A -120.6(3)
C10A C11A C12A C13A 2.6(4)
C24 O5 C12 O4 174.6(4)
C24 O5 C12 C11 -69.4(4)
C24 O5 C12 C13 59.8(4)
C22 O4 C12 O5 -168.1(3)
C22 O4 C12 C11 75.3(4)
C22 O4 C12 C13 -52.0(4)
C10 C11 C12 O5 126.1(3)
C10 C11 C12 O4 -125.3(3)
C10 C11 C12 C13 -1.0(4)
O5 C12 C13 C14 -127.2(4)
O4 C12 C13 C14 124.8(4)
C11 C12 C13 C14 0.0(5)
O5A C12A C13A C14A -122.8(4)
O4A C12A C13A C14A 119.6(4)
C11A C12A C13A C14A -2.1(5)
C12 C13 C14 C15 1.7(5)
C12A C13A C14A C15A 1.7(6)
C16 N3 C15 C14 -176.2(3)
C16 N3 C15 C10 2.7(3)
C13 C14 C15 N3 176.4(3)
C13 C14 C15 C10 -2.5(5)
C11 C10 C15 N3 -177.5(3)
C9 C10 C15 N3 3.8(3)
C11 C10 C15 C14 1.5(4)
C9 C10 C15 C14 -177.3(2)
C16A N3A C15A C14A -174.0(3)
C16A N3A C15A C10A 3.3(4)
C13A C14A C15A N3A 175.5(4)
C13A C14A C15A C10A -1.6(5)
C11A C10A C15A N3A -175.2(3)
C9A C10A C15A N3A 7.4(3)
C11A C10A C15A C14A 2.3(5)
C9A C10A C15A C14A -175.2(3)
C17 O3 C16 N3 111.2(2)
C17 O3 C16 C9 -7.7(3)
C15 N3 C16 O3 -126.7(2)
C15 N3 C16 C9 -8.0(3)
C8 C9 C16 O3 12.2(3)
C10 C9 C16 O3 128.9(2)
C20 C9 C16 O3 -107.9(2)
C8 C9 C16 N3 -107.0(2)
C10 C9 C16 N3 9.6(3)
C20 C9 C16 N3 132.9(2)
C17A O3A C16A N3A 104.6(3)
C17A O3A C16A C9A -13.5(3)
C15A N3A C16A O3A -130.6(3)
C15A N3A C16A C9A -12.3(3)
C10A C9A C16A O3A 135.4(2)
C8A C9A C16A O3A 19.4(3)
C20A C9A C16A O3A -98.7(3)
C10A C9A C16A N3A 15.9(3)
C8A C9A C16A N3A -100.2(2)
C20A C9A C16A N3A 141.7(2)
C16 O3 C17 C18 173.1(3)
C16 O3 C17 C8 -0.8(3)
C7 C8 C17 O3 174.2(2)
C9 C8 C17 O3 9.3(3)
C7 C8 C17 C18 0.1(4)
C9 C8 C17 C18 -164.8(3)
C7A C8A C17A C18A 3.0(4)
C9A C8A C17A C18A -161.6(3)
C7A C8A C17A O3A 177.1(2)
C9A C8A C17A O3A 12.5(3)
C16A O3A C17A C8A 0.9(3)
C16A O3A C17A C18A 174.8(3)
C8A C17A C18A C19A 7.0(4)
O3A C17A C18A C19A -166.4(3)
O3 C17 C18 C19 -165.4(3)
C8 C17 C18 C19 8.1(4)
C17A C18A C19A C6A -6.4(5)
C7A C6A C19A C18A -4.0(4)
C5A C6A C19A C18A 154.4(3)
C17 C18 C19 C6 -4.8(5)
C7 C6 C19 C18 -6.4(5)
C5 C6 C19 C18 150.9(3)
N1A C2A C20A C9A -69.6(3)
C1A C2A C20A C9A 64.8(3)
C10A C9A C20A C2A -113.9(3)
C8A C9A C20A C2A 18.4(3)
C16A C9A C20A C2A 129.1(3)
N1 C2 C20 C9 -56.8(3)
C1 C2 C20 C9 78.5(3)
C8 C9 C20 C2 4.4(4)
C10 C9 C20 C2 -127.1(3)
C16 C9 C20 C2 117.4(3)
C12 O4 C22 C23 -147.0(5)
C12A O4A C22A C23A -140.7(4)
O4A C22A C23A F1A -50.3(9)
O4A C22A C23A F2A 179.3(10)
O4A C22A C23A F3C 89(2)
O4A C22A C23A F3A 60.6(9)
O4A C22A C23A F2C -160.3(14)
O4 C22 C23 F2 -35.8(13)
O4 C22 C23 F2' -61.3(17)
O4 C22 C23 F1 179.9(5)
O4 C22 C23 F3 70.2(5)
C12A O5A C24A C25A -158.5(4)
C12 O5 C24 C25 113.4(6)
O5A C24A C25A F6A -60.7(5)
O5A C24A C25A F5A 57.9(5)
O5A C24A C25A F4A 177.4(4)
O5 C24 C25 F4 171.2(7)
O5 C24 C25 F5 -38.4(12)
O5 C24 C25 F6 61.5(7)
O5 C24 C25 F5C -104.1(11)
